data_7107562
loop_
_publ_author_name
'Ibrahim Abdellah'
'Elise Bernoud'
'Jean-Francois Lohier'
'Carole Alayrac'
'Loic Toupet'
'Christine Lepetit'
'Annie-Claude Gaumont'

_publ_section_title
;
 Neutral copper-phosphido-borane complexes: Synthesis, characterization,
 and catalytic activity in Csp-P bond formation
;
_journal_name_full Chem.Commun.
_journal_page_first 4088
_journal_paper_doi 10.1039/c2cc30723e
_journal_volume 48
_journal_year 2012
_chemical_formula_moiety 'C28 H32 B Cu N2 P2'
_chemical_formula_sum 'C28 H32 B Cu N2 P2'
_chemical_formula_weight 532.85
_chemical_name_systematic
;
Et2PHCuPPh2BH3phen
;
_space_group_IT_number 15
_symmetry_cell_setting monoclinic
_symmetry_space_group_name_Hall '-C 2yc'
_symmetry_space_group_name_H-M 'C 1 2/c 1'
_atom_sites_solution_hydrogens geom
_atom_sites_solution_primary direct
_atom_sites_solution_secondary difmap
_audit_creation_method SHELXL-97
_cell_angle_alpha 90.00
_cell_angle_beta 114.8520(10)
_cell_angle_gamma 90.00
_cell_formula_units_Z 8
_cell_length_a 27.1263(5)
_cell_length_b 13.9139(3)
_cell_length_c 16.8585(3)
_cell_measurement_reflns_used 9786
_cell_measurement_temperature 150(2)
_cell_measurement_theta_max 30.49
_cell_measurement_theta_min 2.70
_cell_volume 5773.7(2)
_computing_cell_refinement 'Bruker SAINT'
_computing_data_collection 'Bruker APEX2'
_computing_data_reduction 'Bruker SAINT'
_computing_molecular_graphics 'Bruker SHELXTL'
_computing_publication_material 'Bruker SHELXTL'
_computing_structure_refinement 'SHELXL-97 (Sheldrick, 2008)'
_computing_structure_solution 'SHELXS-97 (Sheldrick, 2008)'
_diffrn_ambient_temperature 150(2)
_diffrn_measured_fraction_theta_full 0.989
_diffrn_measured_fraction_theta_max 0.989
_diffrn_measurement_device_type 'Bruker APEX-II CCD'
_diffrn_measurement_method '\f and \w scans'
_diffrn_radiation_monochromator graphite
_diffrn_radiation_source 'fine-focus sealed tube'
_diffrn_radiation_type MoK\a
_diffrn_radiation_wavelength 0.71073
_diffrn_reflns_av_R_equivalents 0.0259
_diffrn_reflns_av_sigmaI/netI 0.0176
_diffrn_reflns_limit_h_max 36
_diffrn_reflns_limit_h_min -35
_diffrn_reflns_limit_k_max 18
_diffrn_reflns_limit_k_min -18
_diffrn_reflns_limit_l_max 22
_diffrn_reflns_limit_l_min -21
_diffrn_reflns_number 44477
_diffrn_reflns_theta_full 28.29
_diffrn_reflns_theta_max 28.29
_diffrn_reflns_theta_min 1.92
_exptl_absorpt_coefficient_mu 0.885
_exptl_absorpt_correction_type none
_exptl_crystal_colour orange
_exptl_crystal_density_diffrn 1.226
_exptl_crystal_density_method 'not measured'
_exptl_crystal_description block
_exptl_crystal_F_000 2224
_exptl_crystal_size_max 0.32
_exptl_crystal_size_mid 0.28
_exptl_crystal_size_min 0.21
_refine_diff_density_max 1.353
_refine_diff_density_min -0.626
_refine_diff_density_rms 0.125
_refine_ls_extinction_method none
_refine_ls_goodness_of_fit_ref 1.131
_refine_ls_hydrogen_treatment mixed
_refine_ls_matrix_type full
_refine_ls_number_parameters 314
_refine_ls_number_reflns 7099
_refine_ls_number_restraints 0
_refine_ls_restrained_S_all 1.131
_refine_ls_R_factor_all 0.0586
_refine_ls_R_factor_gt 0.0507
_refine_ls_shift/su_max 0.001
_refine_ls_shift/su_mean 0.000
_refine_ls_structure_factor_coef Fsqd
_refine_ls_weighting_details 'calc w=1/[\s^2^(Fo^2^)+(0.1000P)^2^+4.3620P] where P=(Fo^2^+2Fc^2^)/3'
_refine_ls_weighting_scheme calc
_refine_ls_wR_factor_gt 0.1543
_refine_ls_wR_factor_ref 0.1615
_reflns_number_gt 5932
_reflns_number_total 7099
_reflns_threshold_expression >2sigma(I)
_cod_data_source_file c2cc30723e.txt
_cod_data_source_block 4b
_cod_original_cell_volume 5773.71(19)
_cod_original_sg_symbol_H-M 'C2/c '
_cod_database_code 7107562

loop_
_symmetry_equiv_pos_as_xyz
'x, y, z'
'-x, y, -z+1/2'
'x+1/2, y+1/2, z'
'-x+1/2, y+1/2, -z+1/2'
'-x, -y, -z'
'x, -y, z-1/2'
'-x+1/2, -y+1/2, -z'
'x+1/2, -y+1/2, z-1/2'

loop_
_atom_site_label
_atom_site_type_symbol
_atom_site_fract_x
_atom_site_fract_y
_atom_site_fract_z
_atom_site_U_iso_or_equiv
_atom_site_adp_type
_atom_site_occupancy
_atom_site_symmetry_multiplicity
_atom_site_calc_flag
_atom_site_refinement_flags
Cu1 Cu 0.144580(12) 0.33448(2) 0.248919(18) 0.03723(12) Uani 1 1 d .
P2 P 0.17369(2) 0.26190(4) 0.15640(4) 0.03312(15) Uani 1 1 d .
P1 P 0.07472(3) 0.43739(5) 0.18745(5) 0.05047(19) Uani 1 1 d .
N1 N 0.19176(8) 0.38463(14) 0.37585(12) 0.0368(4) Uani 1 1 d .
N2 N 0.12698(10) 0.22926(16) 0.32211(15) 0.0455(5) Uani 1 1 d .
B1 B 0.17052(13) 0.12251(19) 0.1535(2) 0.0450(6) Uani 1 1 d .
H1A H 0.1745 0.0992 0.1016 0.068 Uiso 1 1 calc R
H1B H 0.1355 0.1013 0.1511 0.068 Uiso 1 1 calc R
H1C H 0.1999 0.0966 0.2062 0.068 Uiso 1 1 calc R
C19 C 0.13110(9) 0.30570(17) 0.04563(14) 0.0333(4) Uani 1 1 d .
C13 C 0.24093(9) 0.29531(15) 0.16403(14) 0.0325(4) Uani 1 1 d .
C20 C 0.13846(10) 0.39785(17) 0.01973(16) 0.0376(5) Uani 1 1 d .
H20 H 0.1669 0.4372 0.0590 0.045 Uiso 1 1 calc R
C12 C 0.18612(10) 0.32826(17) 0.43773(16) 0.0376(5) Uani 1 1 d .
C4 C 0.21327(12) 0.3479(2) 0.52832(17) 0.0465(6) Uani 1 1 d .
C18 C 0.27063(10) 0.37149(16) 0.21599(15) 0.0380(5) Uani 1 1 d .
H18 H 0.2558 0.4073 0.2488 0.046 Uiso 1 1 calc R
C21 C 0.10497(11) 0.4329(2) -0.06250(18) 0.0468(6) Uani 1 1 d .
H21 H 0.1107 0.4956 -0.0792 0.056 Uiso 1 1 calc R
C1 C 0.22384(11) 0.46079(18) 0.40307(17) 0.0430(5) Uani 1 1 d .
H1 H 0.2282 0.5004 0.3605 0.052 Uiso 1 1 calc R
C11 C 0.15207(10) 0.24533(18) 0.40891(17) 0.0400(5) Uani 1 1 d .
C22 C 0.06370(11) 0.3773(3) -0.11952(19) 0.0545(7) Uani 1 1 d .
H22 H 0.0405 0.4018 -0.1755 0.065 Uiso 1 1 calc R
C24 C 0.08936(12) 0.2501(2) -0.01351(18) 0.0465(6) Uani 1 1 d .
H24 H 0.0837 0.1869 0.0024 0.056 Uiso 1 1 calc R
C2 C 0.25178(12) 0.4861(2) 0.49152(18) 0.0488(6) Uani 1 1 d .
H2 H 0.2740 0.5419 0.5079 0.059 Uiso 1 1 calc R
C3 C 0.24653(12) 0.4297(2) 0.55360(17) 0.0511(7) Uani 1 1 d .
H3 H 0.2653 0.4456 0.6137 0.061 Uiso 1 1 calc R
C16 C 0.34320(12) 0.3446(2) 0.1734(2) 0.0483(6) Uani 1 1 d .
H16 H 0.3781 0.3611 0.1770 0.058 Uiso 1 1 calc R
C5 C 0.20626(14) 0.2837(3) 0.58888(19) 0.0620(9) Uani 1 1 d .
H5 H 0.2242 0.2968 0.6497 0.074 Uiso 1 1 calc R
C17 C 0.32104(12) 0.39587(19) 0.22074(18) 0.0461(6) Uani 1 1 d .
H17 H 0.3406 0.4480 0.2566 0.055 Uiso 1 1 calc R
C7 C 0.14687(13) 0.1831(2) 0.4716(2) 0.0540(7) Uani 1 1 d .
C8 C 0.11468(15) 0.1007(3) 0.4388(3) 0.0696(10) Uani 1 1 d .
H8 H 0.1100 0.0565 0.4780 0.084 Uiso 1 1 calc R
C6 C 0.17480(15) 0.2050(3) 0.5617(2) 0.0671(10) Uani 1 1 d .
H6 H 0.1712 0.1634 0.6036 0.081 Uiso 1 1 calc R
C10 C 0.09617(15) 0.1505(2) 0.2935(2) 0.0583(8) Uani 1 1 d .
H10 H 0.0778 0.1394 0.2324 0.070 Uiso 1 1 calc R
C14 C 0.26391(11) 0.24519(19) 0.11665(18) 0.0453(6) Uani 1 1 d .
H14 H 0.2445 0.1931 0.0806 0.054 Uiso 1 1 calc R
C15 C 0.31456(12) 0.2696(2) 0.1209(2) 0.0511(6) Uani 1 1 d .
H15 H 0.3294 0.2348 0.0877 0.061 Uiso 1 1 calc R
C23 C 0.05566(12) 0.2854(3) -0.09572(19) 0.0554(7) Uani 1 1 d .
H23 H 0.0272 0.2466 -0.1355 0.067 Uiso 1 1 calc R
C9 C 0.09026(16) 0.0838(2) 0.3515(3) 0.0699(10) Uani 1 1 d .
H9 H 0.0693 0.0272 0.3297 0.084 Uiso 1 1 calc R
C27 C 0.01637(14) 0.4004(3) 0.0883(2) 0.0733(11) Uani 1 1 d .
H27A H -0.0110 0.4526 0.0701 0.088 Uiso 1 1 calc R
H27B H 0.0283 0.3907 0.0409 0.088 Uiso 1 1 calc R
C28 C -0.0093(2) 0.3105(5) 0.1003(4) 0.1094(18) Uani 1 1 d .
H28A H 0.0173 0.2581 0.1165 0.164 Uiso 1 1 calc R
H28B H -0.0405 0.2944 0.0456 0.164 Uiso 1 1 calc R
H28C H -0.0216 0.3199 0.1468 0.164 Uiso 1 1 calc R
C25 C 0.0856(2) 0.5539(3) 0.1474(4) 0.0926(14) Uani 1 1 d .
H25A H 0.0878 0.5440 0.0908 0.111 Uiso 1 1 calc R
H25B H 0.0536 0.5950 0.1362 0.111 Uiso 1 1 calc R
C26 C 0.1303(2) 0.6012(5) 0.2012(5) 0.131(2) Uani 1 1 d .
H26A H 0.1327 0.5993 0.2609 0.197 Uiso 1 1 calc R
H26B H 0.1283 0.6681 0.1820 0.197 Uiso 1 1 calc R
H26C H 0.1625 0.5705 0.2001 0.197 Uiso 1 1 calc R
H29 H 0.0554(16) 0.456(3) 0.242(3) 0.081(12) Uiso 1 1 d .

loop_
_atom_site_aniso_label
_atom_site_aniso_U_11
_atom_site_aniso_U_22
_atom_site_aniso_U_33
_atom_site_aniso_U_23
_atom_site_aniso_U_13
_atom_site_aniso_U_12
Cu1 0.0501(2) 0.03567(18) 0.03009(18) -0.00072(10) 0.02092(14) -0.00330(11)
P2 0.0458(3) 0.0281(3) 0.0276(3) 0.00145(19) 0.0175(2) -0.0002(2)
P1 0.0584(4) 0.0466(4) 0.0517(4) -0.0002(3) 0.0284(3) 0.0087(3)
N1 0.0475(10) 0.0352(10) 0.0305(9) 0.0014(7) 0.0192(8) 0.0047(8)
N2 0.0605(13) 0.0394(11) 0.0488(12) 0.0028(9) 0.0348(11) -0.0025(9)
B1 0.0523(16) 0.0275(12) 0.0507(16) 0.0058(11) 0.0171(13) -0.0006(10)
C19 0.0402(11) 0.0361(11) 0.0274(10) 0.0012(8) 0.0180(9) 0.0023(9)
C13 0.0421(11) 0.0287(10) 0.0264(10) 0.0020(8) 0.0141(9) 0.0036(8)
C20 0.0423(11) 0.0373(11) 0.0381(12) 0.0057(9) 0.0218(10) 0.0031(9)
C12 0.0453(12) 0.0410(12) 0.0338(11) 0.0076(9) 0.0235(10) 0.0166(9)
C4 0.0510(14) 0.0584(15) 0.0341(12) 0.0092(11) 0.0219(11) 0.0234(12)
C18 0.0534(13) 0.0304(10) 0.0339(11) -0.0041(8) 0.0220(10) 0.0004(9)
C21 0.0499(14) 0.0509(14) 0.0460(14) 0.0190(11) 0.0266(12) 0.0099(11)
C1 0.0559(14) 0.0367(12) 0.0375(12) -0.0022(9) 0.0206(11) 0.0026(10)
C11 0.0481(13) 0.0396(12) 0.0433(13) 0.0111(9) 0.0299(11) 0.0130(9)
C22 0.0455(14) 0.077(2) 0.0383(14) 0.0164(13) 0.0154(12) 0.0087(14)
C24 0.0534(14) 0.0426(13) 0.0418(13) 0.0001(10) 0.0185(12) -0.0042(10)
C2 0.0539(15) 0.0434(13) 0.0415(13) -0.0079(10) 0.0126(11) 0.0069(11)
C3 0.0566(15) 0.0613(17) 0.0300(12) -0.0055(11) 0.0129(11) 0.0192(13)
C16 0.0488(14) 0.0477(14) 0.0544(16) -0.0002(11) 0.0274(13) 0.0005(11)
C5 0.0643(18) 0.091(2) 0.0354(14) 0.0244(15) 0.0253(13) 0.0275(18)
C17 0.0564(14) 0.0362(12) 0.0473(14) -0.0069(10) 0.0234(12) -0.0053(10)
C7 0.0577(16) 0.0592(16) 0.0595(17) 0.0269(14) 0.0387(14) 0.0181(13)
C8 0.079(2) 0.0577(18) 0.093(3) 0.0304(18) 0.057(2) 0.0057(16)
C6 0.071(2) 0.088(2) 0.0547(18) 0.0353(18) 0.0374(17) 0.0186(19)
C10 0.073(2) 0.0454(15) 0.071(2) -0.0042(14) 0.0439(17) -0.0129(13)
C14 0.0523(14) 0.0411(12) 0.0436(13) -0.0121(10) 0.0212(12) 0.0009(10)
C15 0.0567(15) 0.0515(15) 0.0533(16) -0.0097(12) 0.0312(13) 0.0072(12)
C23 0.0471(15) 0.0703(19) 0.0394(14) -0.0003(13) 0.0090(12) -0.0042(13)
C9 0.087(2) 0.0467(16) 0.101(3) 0.0082(17) 0.064(2) -0.0103(16)
C27 0.0591(18) 0.111(3) 0.0477(17) 0.0003(18) 0.0202(15) 0.031(2)
C28 0.078(3) 0.130(4) 0.095(4) -0.012(3) 0.011(3) -0.026(3)
C25 0.097(3) 0.059(2) 0.132(4) 0.017(2) 0.058(3) 0.010(2)
C26 0.091(3) 0.108(4) 0.184(7) 0.052(5) 0.048(4) -0.003(3)

loop_
_atom_type_symbol
_atom_type_description
_atom_type_scat_dispersion_real
_atom_type_scat_dispersion_imag
_atom_type_scat_source
C C 0.0033 0.0016 'International Tables Vol C Tables 4.2.6.8 and 6.1.1.4'
H H 0.0000 0.0000 'International Tables Vol C Tables 4.2.6.8 and 6.1.1.4'
N N 0.0061 0.0033 'International Tables Vol C Tables 4.2.6.8 and 6.1.1.4'
B B 0.0013 0.0007 'International Tables Vol C Tables 4.2.6.8 and 6.1.1.4'
P P 0.1023 0.0942 'International Tables Vol C Tables 4.2.6.8 and 6.1.1.4'
Cu Cu 0.3201 1.2651 'International Tables Vol C Tables 4.2.6.8 and 6.1.1.4'

loop_
_geom_angle_atom_site_label_1
_geom_angle_atom_site_label_2
_geom_angle_atom_site_label_3
_geom_angle
N2 Cu1 N1 79.86(9)
N2 Cu1 P1 111.07(7)
N1 Cu1 P1 107.02(6)
N2 Cu1 P2 109.05(6)
N1 Cu1 P2 127.73(6)
P1 Cu1 P2 115.93(3)
C13 P2 C19 99.74(10)
C13 P2 B1 106.70(12)
C19 P2 B1 107.64(12)
C13 P2 Cu1 117.64(7)
C19 P2 Cu1 107.46(7)
B1 P2 Cu1 116.06(10)
C27 P1 C25 97.1(2)
C27 P1 Cu1 118.70(13)
C25 P1 Cu1 119.91(16)
C27 P1 H29 105.1(18)
C25 P1 H29 105.4(19)
Cu1 P1 H29 108.9(19)
C1 N1 C12 117.6(2)
C1 N1 Cu1 130.51(16)
C12 N1 Cu1 111.86(17)
C10 N2 C11 118.7(2)
C10 N2 Cu1 128.5(2)
C11 N2 Cu1 112.79(17)
P2 B1 H1A 109.5
P2 B1 H1B 109.5
H1A B1 H1B 109.5
P2 B1 H1C 109.5
H1A B1 H1C 109.5
H1B B1 H1C 109.5
C24 C19 C20 117.9(2)
C24 C19 P2 121.31(19)
C20 C19 P2 120.72(18)
C14 C13 C18 117.5(2)
C14 C13 P2 120.38(18)
C18 C13 P2 122.11(17)
C21 C20 C19 121.0(2)
C21 C20 H20 119.5
C19 C20 H20 119.5
N1 C12 C4 122.6(2)
N1 C12 C11 117.9(2)
C4 C12 C11 119.4(2)
C3 C4 C12 117.5(2)
C3 C4 C5 123.5(3)
C12 C4 C5 119.0(3)
C17 C18 C13 121.4(2)
C17 C18 H18 119.3
C13 C18 H18 119.3
C22 C21 C20 120.2(3)
C22 C21 H21 119.9
C20 C21 H21 119.9
N1 C1 C2 123.5(2)
N1 C1 H1 118.3
C2 C1 H1 118.3
N2 C11 C7 123.0(3)
N2 C11 C12 117.5(2)
C7 C11 C12 119.5(3)
C21 C22 C23 120.0(2)
C21 C22 H22 120.0
C23 C22 H22 120.0
C19 C24 C23 121.0(3)
C19 C24 H24 119.5
C23 C24 H24 119.5
C3 C2 C1 119.1(3)
C3 C2 H2 120.4
C1 C2 H2 120.4
C2 C3 C4 119.7(2)
C2 C3 H3 120.1
C4 C3 H3 120.1
C15 C16 C17 119.8(3)
C15 C16 H16 120.1
C17 C16 H16 120.1
C6 C5 C4 121.4(3)
C6 C5 H5 119.3
C4 C5 H5 119.3
C18 C17 C16 120.1(2)
C18 C17 H17 120.0
C16 C17 H17 120.0
C8 C7 C6 124.2(3)
C8 C7 C11 116.4(3)
C6 C7 C11 119.4(3)
C9 C8 C7 120.5(3)
C9 C8 H8 119.7
C7 C8 H8 119.7
C5 C6 C7 121.2(3)
C5 C6 H6 119.4
C7 C6 H6 119.4
N2 C10 C9 121.7(3)
N2 C10 H10 119.1
C9 C10 H10 119.1
C15 C14 C13 121.4(2)
C15 C14 H14 119.3
C13 C14 H14 119.3
C16 C15 C14 119.8(2)
C16 C15 H15 120.1
C14 C15 H15 120.1
C22 C23 C24 119.8(3)
C22 C23 H23 120.1
C24 C23 H23 120.1
C8 C9 C10 119.6(3)
C8 C9 H9 120.2
C10 C9 H9 120.2
C28 C27 P1 112.8(3)
C28 C27 H27A 109.0
P1 C27 H27A 109.0
C28 C27 H27B 109.0
P1 C27 H27B 109.0
H27A C27 H27B 107.8
C27 C28 H28A 109.5
C27 C28 H28B 109.5
H28A C28 H28B 109.5
C27 C28 H28C 109.5
H28A C28 H28C 109.5
H28B C28 H28C 109.5
C26 C25 P1 115.2(4)
C26 C25 H25A 108.5
P1 C25 H25A 108.5
C26 C25 H25B 108.5
P1 C25 H25B 108.5
H25A C25 H25B 107.5
C25 C26 H26A 109.5
C25 C26 H26B 109.5
H26A C26 H26B 109.5
C25 C26 H26C 109.5
H26A C26 H26C 109.5
H26B C26 H26C 109.5

loop_
_geom_bond_atom_site_label_1
_geom_bond_atom_site_label_2
_geom_bond_distance
Cu1 N2 2.095(2)
Cu1 N1 2.098(2)
Cu1 P1 2.2505(8)
Cu1 P2 2.2609(6)
P2 C13 1.833(2)
P2 C19 1.838(2)
P2 B1 1.941(3)
P1 C27 1.827(4)
P1 C25 1.828(4)
P1 H29 1.26(4)
N1 C1 1.325(3)
N1 C12 1.364(3)
N2 C10 1.339(4)
N2 C11 1.348(4)
B1 H1A 0.9800
B1 H1B 0.9800
B1 H1C 0.9800
C19 C24 1.388(4)
C19 C20 1.396(3)
C13 C14 1.390(3)
C13 C18 1.395(3)
C20 C21 1.388(3)
C20 H20 0.9500
C12 C4 1.416(4)
C12 C11 1.430(4)
C4 C3 1.402(4)
C4 C5 1.429(4)
C18 C17 1.378(4)
C18 H18 0.9500
C21 C22 1.367(4)
C21 H21 0.9500
C1 C2 1.404(4)
C1 H1 0.9500
C11 C7 1.418(3)
C22 C23 1.385(5)
C22 H22 0.9500
C24 C23 1.390(4)
C24 H24 0.9500
C2 C3 1.363(4)
C2 H2 0.9500
C3 H3 0.9500
C16 C15 1.377(4)
C16 C17 1.382(4)
C16 H16 0.9500
C5 C6 1.344(6)
C5 H5 0.9500
C17 H17 0.9500
C7 C8 1.406(5)
C7 C6 1.416(5)
C8 C9 1.356(6)
C8 H8 0.9500
C6 H6 0.9500
C10 C9 1.405(4)
C10 H10 0.9500
C14 C15 1.388(4)
C14 H14 0.9500
C15 H15 0.9500
C23 H23 0.9500
C9 H9 0.9500
C27 C28 1.486(7)
C27 H27A 0.9900
C27 H27B 0.9900
C28 H28A 0.9800
C28 H28B 0.9800
C28 H28C 0.9800
C25 C26 1.342(8)
C25 H25A 0.9900
C25 H25B 0.9900
C26 H26A 0.9800
C26 H26B 0.9800
C26 H26C 0.9800

loop_
_platon_squeeze_void_nr
_platon_squeeze_void_average_x
_platon_squeeze_void_average_y
_platon_squeeze_void_average_z
_platon_squeeze_void_volume
_platon_squeeze_void_count_electrons
1 0.500 0.000 0.393 335.9 56.7
2 0.000 0.500 0.130 335.8 56.7
